data_2000336
loop_
_publ_author_name
'Lynch, V. M.'
'Zinke, P. W.'
'Martin, S. F.'
'Davis, B. E.'

_publ_section_title
;
 Structure of a key intermediate in the asymmetric synthesis of (+)-KDO
;
_journal_issue 4
_journal_name_full 'Acta Crystallographica Section C'
_journal_page_first 910
_journal_page_last 912
_journal_paper_doi 10.1107/S0108270190011039
_journal_volume 47
_journal_year 1991
_chemical_formula_sum 'C20 H26 O8'
_space_group_crystal_system orthorhombic
_space_group_IT_number 19
_space_group_name_Hall 'P 2ac 2ab'
_space_group_name_H-M_alt 'P 21 21 21'
_cell_angle_alpha 90
_cell_angle_beta 90
_cell_angle_gamma 90
_cell_formula_units_Z 4
_cell_length_a 10.667(3)
_cell_length_b 10.7972(14)
_cell_length_c 16.509(5)
_cell_volume 1901.4(8)
_diffrn_radiation_type Mo
_diffrn_radiation_wavelength 0.7107
_exptl_absorpt_coefficient_mu 0.138
_exptl_crystal_density_diffrn 1.38
_exptl_crystal_F_000 840
_cod_data_source_file st0471.cif
_cod_data_source_block st0471a
_cod_depositor_comments
;
 Updating space group information and adding the symmetry operation list.

 Antanas Vaitkus,
 2018-06-18
;
_cod_original_sg_symbol_H-M P212121
_cod_original_formula_sum C20H26O8
_cod_database_code 2000336

loop_
_space_group_symop_id
_space_group_symop_operation_xyz
1 x,y,z
2 -x+1/2,-y,z+1/2
3 x+1/2,-y+1/2,-z
4 -x,y+1/2,-z+1/2

loop_
_atom_site_label
_atom_site_fract_x
_atom_site_fract_y
_atom_site_fract_z
_atom_site_U_iso_or_equiv
O1 -.10083(13) .43875(13) .35746(9) .0258(4)
C2 -.0501(2) .5240(2) .41498(13) .0261(5)
C3 .0558(2) .4624(2) .46062(13) .0284(6)
O4 .16755(14) .45810(14) .41222(10) .0336(5)
C5 .1868(2) .3426(2) .38536(13) .0334(6)
O6 .2700(2) .3143(2) .34080(10) .0473(6)
O7 .1023(2) .26431(14) .41454(9) .0344(5)
C8 .0290(2) .3255(2) .47661(13) .0283(6)
C9 -.1080(2) .2914(2) .46908(13) .0292(6)
C10 -.1721(2) .3429(2) .39396(12) .0256(5)
O11 -.28745(14) .38788(14) .42260(9) .0315(4)
C12 -.3733(2) .4313(3) .3631(2) .0431(8)
C13 -.1864(2) .2494(2) .32574(13) .0286(6)
O14 -.27320(15) .15934(15) .35010(8) .0325(4)
C15 -.3061(2) .0762(2) .28667(14) .0322(6)
C16 -.4197(2) .0073(2) .31205(13) .0294(6)
C17 -.4155(2) -.1194(2) .32502(15) .0341(7)
C18 -.5205(2) -.1821(2) .3523(2) .0380(7)
C19 -.6313(2) -.1191(2) .3663(2) .0374(7)
C20 -.6360(2) .0071(2) .3524(2) .0352(7)
C21 -.5319(2) .0695(2) .32556(14) .0329(6)
C22 -.0135(2) .6366(2) .36573(15) .0318(6)
O23 .0255(2) .73417(14) .41703(12) .0452(6)
C24 -.0470(2) .8421(2) .3984(2) .0359(7)
O25 -.1013(2) .81921(15) .32242(11) .0384(5)
C26 -.1230(3) .6897(2) .3186(2) .0402(8)
C27 -.1454(3) .8627(3) .4621(2) .0548(10)
C28 .0391(3) .9511(2) .3892(2) .0510(10)
H2 -.118(3) .543(2) .4496(15) .036(7)
H3 .071(2) .503(2) .5133(13) .019(5)
H8 .062(2) .299(2) .5234(13) .014(5)
H9A -.142(2) .324(2) .515(2) .036(7)
H9B -.120(2) .202(2) .4717(15) .030(6)
H12A -.340(3) .486(3) .328(2) .048(8)
H12B -.408(3) .365(3) .331(2) .066(10)
H12C -.434(3) .480(4) .391(2) .078(12)
H13A -.213(2) .292(2) .2798(14) .028(6)
H13B -.109(3) .217(2) .3117(15) .036(7)
H15A -.233(3) .023(2) .2799(14) .033(6)
H15B -.318(3) .122(3) .237(2) .066(9)
H17 -.329(3) -.157(3) .316(2) .039(7)
H18 -.515(3) -.264(3) .370(2) .078(11)
H19 -.701(2) -.163(2) .3876(14) .030(6)
H20 -.711(3) .050(3) .358(2) .041(7)
H21 -.545(3) .158(4) .312(2) .068(10)
H22 .050(2) .616(2) .3338(13) .025(6)
H26A -.128(2) .665(3) .257(2) .049(7)
H26B -.208(3) .671(2) .3393(14) .034(6)
H27A -.198(3) .942(3) .448(2) .065(10)
H27B -.198(3) .787(3) .456(2) .072(10)
H27C -.100(3) .877(3) .508(2) .060(10)
H28A -.008(3) 1.030(3) .375(2) .045(8)
H28B .090(3) .934(3) .354(2) .057(10)
H28C .096(4) .956(4) .450(3) .107(14)
